data_9005478
loop_
_publ_author_name
'Kahlenberg, V.'

_publ_section_title
;
 On the Al/Fe substitution in iron doped monocalcium
 aluminate - the crystal structure of CaAl1.8Fe0.2O4
;
_journal_name_full 'European Journal of Mineralogy'
_journal_page_first 403
_journal_page_last 410
_journal_paper_doi 10.1127/0935-1221/01/0013-0403
_journal_volume 13
_journal_year 2001
_chemical_compound_source Synthetic
_chemical_formula_structural CaAl1.8Fe0.2O4
_chemical_formula_sum 'Al1.817 Ca Fe0.183 O4'
_chemical_name_mineral Krotite
_space_group_IT_number 14
_symmetry_space_group_name_Hall '-P 2yn'
_symmetry_space_group_name_H-M 'P 1 21/n 1'
_cell_angle_alpha 90
_cell_angle_beta 90.21
_cell_angle_gamma 90
_cell_length_a 8.758
_cell_length_b 8.112
_cell_length_c 15.311
_cell_formula_units_Z 12
_cell_volume 1087.761
_database_code_amcsd 0006865
_exptl_crystal_density_diffrn 2.992
_cod_original_formula_sum 'Ca (Al1.817 Fe.183) O4'
_cod_database_code 9005478

loop_
_space_group_symop_operation_xyz
x,y,z
1/2+x,1/2-y,1/2+z
1/2-x,1/2+y,1/2-z
-x,-y,-z

loop_
_atom_site_aniso_label
_atom_site_aniso_U_11
_atom_site_aniso_U_22
_atom_site_aniso_U_33
_atom_site_aniso_U_12
_atom_site_aniso_U_13
_atom_site_aniso_U_23
Ca1 0.01200 0.00930 0.01280 0.00060 0.00420 0.00150
Ca2 0.01220 0.01340 0.01550 0.00190 -0.00110 0.00120
Ca3 0.01680 0.01830 0.02120 0.00030 0.00030 -0.00100
AlT1 0.00790 0.00880 0.00670 -0.00130 0.00020 -0.00050
FeT1 0.00790 0.00880 0.00670 -0.00130 0.00020 -0.00050
AlT2 0.00680 0.01110 0.00750 0.00060 0.00160 0.00060
FeT2 0.00680 0.01110 0.00750 0.00060 0.00160 0.00060
AlT3 0.00770 0.00800 0.00730 0.00150 0.00130 0.00010
FeT3 0.00770 0.00800 0.00730 0.00150 0.00130 0.00010
AlT4 0.00700 0.01260 0.00770 -0.00080 0.00140 -0.00100
FeT4 0.00700 0.01260 0.00770 -0.00080 0.00140 -0.00100
AlT5 0.00570 0.01070 0.00610 0.00070 0.00090 0.00020
FeT5 0.00570 0.01070 0.00610 0.00070 0.00090 0.00020
AlT6 0.00770 0.00860 0.00880 0.00100 0.00150 0.00060
FeT6 0.00770 0.00860 0.00880 0.00100 0.00150 0.00060
O1 0.01250 0.01310 0.01090 0.00200 0.00420 0.00170
O2 0.01860 0.01410 0.01810 -0.00060 -0.00220 0.00040
O3 0.01760 0.01730 0.01360 -0.00490 0.00080 -0.00010
O4 0.01020 0.01650 0.01560 0.00110 0.00130 -0.00010
O5 0.01260 0.01490 0.01430 0.00280 0.00110 -0.00230
O6 0.01600 0.01650 0.01540 0.00340 0.00330 0.00410
O7 0.02390 0.01590 0.01480 -0.00080 0.00140 -0.00020
O8 0.01340 0.02560 0.01120 0.00580 0.00300 0.00130
O9 0.01500 0.01400 0.02140 0.00080 0.00680 -0.00140
O10 0.01880 0.01260 0.01940 -0.00130 0.00190 0.00300
O11 0.01310 0.02090 0.01360 0.00220 0.00150 0.00300
O12 0.01160 0.02380 0.01080 -0.00040 -0.00100 0.00360

loop_
_atom_site_label
_atom_site_fract_x
_atom_site_fract_y
_atom_site_fract_z
_atom_site_occupancy
_atom_site_U_iso_or_equiv
Ca1 0.24010 0.03520 0.08910 1.00000 0.01130
Ca2 0.26810 0.46970 0.07160 1.00000 0.01370
Ca3 0.73960 0.52820 0.24700 1.00000 0.01870
AlT1 0.42360 0.32700 0.23840 0.92600 0.00780
FeT1 0.42360 0.32700 0.23840 0.07400 0.00780
AlT2 0.41970 0.72610 0.23320 0.90400 0.00840
FeT2 0.41970 0.72610 0.23320 0.09600 0.00840
AlT3 0.59830 0.82900 0.07810 0.89800 0.00760
FeT3 0.59830 0.82900 0.07810 0.10200 0.00760
AlT4 0.61200 0.22220 0.08090 0.91100 0.00900
FeT4 0.61200 0.22220 0.08090 0.08900 0.00900
AlT5 0.93580 0.72940 0.09150 0.88700 0.00750
FeT5 0.93580 0.72940 0.09150 0.11300 0.00750
AlT6 0.93880 0.33440 0.09220 0.92400 0.00830
FeT6 0.93880 0.33440 0.09220 0.07600 0.00830
O1 0.07750 0.23960 0.02400 1.00000 0.01210
O2 0.01770 0.53120 0.11140 1.00000 0.01690
O3 0.05500 0.86670 0.14870 1.00000 0.01610
O4 0.24760 0.24470 0.20250 1.00000 0.01410
O5 0.43390 0.25880 0.02740 1.00000 0.01390
O6 0.43050 0.85550 0.14060 1.00000 0.01550
O7 0.43410 0.52490 0.18780 1.00000 0.01820
O8 0.58470 0.22700 0.19580 1.00000 0.01680
O9 0.67950 0.02340 0.05420 1.00000 0.01680
O10 0.75520 0.35980 0.04650 1.00000 0.01690
O11 0.74620 0.72760 0.13490 1.00000 0.01580
O12 0.91930 0.24650 0.19720 1.00000 0.01540

loop_
_cod_related_entry_id
_cod_related_entry_database
_cod_related_entry_code
1 AMCSD 0006865
